data_2229088
loop_
_publ_author_name
'Mohamed, Shaaban K.'
'Abdelhamid, Antar A.'
'Gurbanov, Atash V.'
'Maharramov, A. M.'
'Ng, Seik Weng'

_publ_section_title
;
 Ethyl (<i>Z</i>)-2-(4-chlorobenzylidene)-3-oxobutanoate
;
_journal_coeditor_code HG2789
_journal_issue 2
_journal_name_full 'Acta Crystallographica Section E'
_journal_page_first o365
_journal_paper_doi 10.1107/S1600536811000717
_journal_volume 67
_journal_year 2011
_chemical_formula_iupac 'C13 H13 Cl O3'
_chemical_formula_moiety 'C13 H13 Cl O3'
_chemical_formula_sum 'C13 H13 Cl O3'
_chemical_formula_weight 252.68
_chemical_name_systematic
;
Ethyl (<i>Z</i>)-2-(4-chlorobenzylidene)-3-oxobutanoate
;
_space_group_IT_number 14
_symmetry_cell_setting monoclinic
_symmetry_space_group_name_Hall '-P 2yn'
_symmetry_space_group_name_H-M 'P 1 21/n 1'
_atom_sites_solution_hydrogens geom
_atom_sites_solution_primary direct
_atom_sites_solution_secondary difmap
_audit_creation_method SHELXL-97
_cell_angle_alpha 90.00
_cell_angle_beta 99.6240(10)
_cell_angle_gamma 90.00
_cell_formula_units_Z 4
_cell_length_a 9.9956(6)
_cell_length_b 7.7487(5)
_cell_length_c 16.2709(10)
_cell_measurement_reflns_used 3560
_cell_measurement_temperature 295(2)
_cell_measurement_theta_max 27.8
_cell_measurement_theta_min 2.2
_cell_volume 1242.49(13)
_computing_cell_refinement 'SAINT (Bruker, 2005)'
_computing_data_collection 'APEX2 (Bruker, 2005)'
_computing_data_reduction 'SAINT (Bruker, 2005)'
_computing_molecular_graphics 'X-SEED (Barbour, 2001)'
_computing_publication_material 'publCIF (Westrip, 2010)'
_computing_structure_refinement 'SHELXL97 (Sheldrick, 2008)'
_computing_structure_solution 'SHELXS97 (Sheldrick, 2008)'
_diffrn_ambient_temperature 295(2)
_diffrn_measured_fraction_theta_full 0.979
_diffrn_measured_fraction_theta_max 0.979
_diffrn_measurement_device_type 'Bruker APEXII'
_diffrn_measurement_method '\f and \w'
_diffrn_radiation_monochromator graphite
_diffrn_radiation_source 'fine-focus sealed tube'
_diffrn_radiation_type MoK\a
_diffrn_radiation_wavelength 0.71073
_diffrn_reflns_av_R_equivalents 0.0685
_diffrn_reflns_av_sigmaI/netI 0.0561
_diffrn_reflns_limit_h_max 12
_diffrn_reflns_limit_h_min -12
_diffrn_reflns_limit_k_max 9
_diffrn_reflns_limit_k_min -10
_diffrn_reflns_limit_l_max 21
_diffrn_reflns_limit_l_min -21
_diffrn_reflns_number 11255
_diffrn_reflns_theta_full 27.50
_diffrn_reflns_theta_max 27.50
_diffrn_reflns_theta_min 2.24
_diffrn_standards_decay_% 0
_diffrn_standards_interval_count 0
_diffrn_standards_interval_time 0
_diffrn_standards_number 0
_exptl_absorpt_coefficient_mu 0.300
_exptl_absorpt_correction_T_max 0.9424
_exptl_absorpt_correction_T_min 0.9424
_exptl_absorpt_correction_type multi-scan
_exptl_absorpt_process_details '(SADABS; Sheldrick, 1996)'
_exptl_crystal_colour Colorless
_exptl_crystal_density_diffrn 1.351
_exptl_crystal_density_method 'not measured'
_exptl_crystal_description Prism
_exptl_crystal_F_000 528
_exptl_crystal_size_max 0.20
_exptl_crystal_size_mid 0.20
_exptl_crystal_size_min 0.20
_refine_diff_density_max 0.397
_refine_diff_density_min -0.522
_refine_ls_extinction_method none
_refine_ls_goodness_of_fit_ref 1.015
_refine_ls_hydrogen_treatment constr
_refine_ls_matrix_type full
_refine_ls_number_parameters 156
_refine_ls_number_reflns 2790
_refine_ls_number_restraints 0
_refine_ls_restrained_S_all 1.015
_refine_ls_R_factor_all 0.0814
_refine_ls_R_factor_gt 0.0654
_refine_ls_shift/su_max 0.001
_refine_ls_shift/su_mean 0.001
_refine_ls_structure_factor_coef Fsqd
_refine_ls_weighting_details 'calc w=1/[\s^2^(Fo^2^)+(0.1314P)^2^] where P=(Fo^2^+2Fc^2^)/3'
_refine_ls_weighting_scheme calc
_refine_ls_wR_factor_gt 0.1879
_refine_ls_wR_factor_ref 0.2011
_reflns_number_gt 1968
_reflns_number_total 2790
_reflns_threshold_expression I>2\s(I)
_cod_data_source_file hg2789.cif
_cod_data_source_block I
_cod_original_sg_symbol_H-M 'P 21/n'
_cod_database_code 2229088
_cod_database_fobs_code 2229088

loop_
_symmetry_equiv_pos_as_xyz
'x, y, z'
'-x+1/2, y+1/2, -z+1/2'
'-x, -y, -z'
'x-1/2, -y-1/2, z-1/2'

loop_
_atom_site_type_symbol
_atom_site_label
_atom_site_fract_x
_atom_site_fract_y
_atom_site_fract_z
_atom_site_U_iso_or_equiv
_atom_site_adp_type
_atom_site_calc_flag
_atom_site_refinement_flags
_atom_site_occupancy
_atom_site_disorder_assembly
_atom_site_disorder_group
Cl Cl1 0.17886(7) 0.43778(11) 0.15024(4) 0.0663(3) Uani d . 1 . .
O O1 0.2270(2) 0.3753(3) 0.72305(11) 0.0703(6) Uani d . 1 . .
O O2 0.42363(15) 0.4336(2) 0.59728(11) 0.0555(5) Uani d . 1 . .
O O3 0.27248(13) 0.6486(2) 0.56982(10) 0.0452(4) Uani d . 1 . .
C C1 0.13562(19) 0.3488(3) 0.41918(13) 0.0399(5) Uani d . 1 . .
C C2 0.2540(2) 0.4199(3) 0.39776(14) 0.0453(6) Uani d . 1 . .
H H2A 0.3252 0.4497 0.4397 0.054 Uiso calc R 1 . .
C C3 0.2669(2) 0.4463(3) 0.31626(14) 0.0467(6) Uani d . 1 . .
H H3 0.3460 0.4940 0.3031 0.056 Uiso calc R 1 . .
C C4 0.1611(2) 0.4015(3) 0.25368(14) 0.0437(5) Uani d . 1 . .
C C5 0.0440(2) 0.3274(3) 0.27150(14) 0.0490(6) Uani d . 1 . .
H H5 -0.0258 0.2957 0.2290 0.059 Uiso calc R 1 . .
C C6 0.03270(19) 0.3015(3) 0.35374(14) 0.0453(5) Uani d . 1 . .
H H6 -0.0458 0.2509 0.3662 0.054 Uiso calc R 1 . .
C C7 0.11396(19) 0.3175(3) 0.50496(14) 0.0418(5) Uani d . 1 . .
H H7 0.0387 0.2501 0.5098 0.050 Uiso calc R 1 . .
C C8 0.18613(19) 0.3714(3) 0.57758(13) 0.0405(5) Uani d . 1 . .
C C9 0.1549(2) 0.3219(3) 0.66085(15) 0.0501(6) Uani d . 1 . .
C C10 0.0339(3) 0.2111(4) 0.66738(18) 0.0693(8) Uani d . 1 . .
H H10A 0.0333 0.1832 0.7248 0.104 Uiso calc R 1 . .
H H10B 0.0385 0.1068 0.6362 0.104 Uiso calc R 1 . .
H H10C -0.0476 0.2727 0.6453 0.104 Uiso calc R 1 . .
C C11 0.3088(2) 0.4853(3) 0.58325(13) 0.0395(5) Uani d . 1 . .
C C12 0.3811(2) 0.7742(3) 0.57098(17) 0.0535(6) Uani d . 1 . .
H H12A 0.4275 0.7563 0.5239 0.064 Uiso calc R 1 . .
H H12B 0.4466 0.7634 0.6219 0.064 Uiso calc R 1 . .
C C13 0.3162(3) 0.9486(3) 0.56615(18) 0.0592(7) Uani d . 1 . .
H H13A 0.3836 1.0353 0.5626 0.089 Uiso calc R 1 . .
H H13B 0.2764 0.9679 0.6151 0.089 Uiso calc R 1 . .
H H13C 0.2470 0.9546 0.5176 0.089 Uiso calc R 1 . .

loop_
_atom_site_aniso_label
_atom_site_aniso_U_11
_atom_site_aniso_U_22
_atom_site_aniso_U_33
_atom_site_aniso_U_12
_atom_site_aniso_U_13
_atom_site_aniso_U_23
Cl1 0.0540(4) 0.0967(7) 0.0483(4) 0.0031(3) 0.0085(3) 0.0024(3)
O1 0.0600(11) 0.0996(17) 0.0513(11) -0.0032(11) 0.0095(9) 0.0006(10)
O2 0.0281(8) 0.0621(12) 0.0735(12) 0.0041(7) -0.0001(7) 0.0076(8)
O3 0.0282(7) 0.0479(10) 0.0601(9) -0.0011(6) 0.0091(6) -0.0004(7)
C1 0.0237(8) 0.0445(12) 0.0514(12) -0.0006(8) 0.0061(8) -0.0051(9)
C2 0.0235(9) 0.0614(15) 0.0504(12) -0.0061(9) 0.0049(8) -0.0091(10)
C3 0.0280(10) 0.0594(15) 0.0533(13) -0.0052(9) 0.0086(9) -0.0040(10)
C4 0.0335(10) 0.0524(13) 0.0446(11) 0.0046(9) 0.0050(8) -0.0025(10)
C5 0.0295(10) 0.0605(14) 0.0540(13) -0.0031(10) -0.0013(9) -0.0107(11)
C6 0.0237(9) 0.0528(13) 0.0590(13) -0.0075(9) 0.0060(8) -0.0092(10)
C7 0.0246(9) 0.0464(12) 0.0555(12) -0.0016(8) 0.0099(8) -0.0030(10)
C8 0.0280(9) 0.0422(12) 0.0522(12) 0.0038(9) 0.0092(8) 0.0033(9)
C9 0.0405(11) 0.0575(15) 0.0545(13) 0.0068(10) 0.0147(10) 0.0040(11)
C10 0.0592(16) 0.080(2) 0.0759(18) -0.0097(14) 0.0314(14) 0.0065(15)
C11 0.0284(9) 0.0499(13) 0.0400(10) 0.0034(9) 0.0046(8) 0.0021(9)
C12 0.0379(11) 0.0576(16) 0.0653(14) -0.0090(10) 0.0092(10) 0.0009(12)
C13 0.0581(16) 0.0522(15) 0.0686(17) -0.0050(12) 0.0140(13) -0.0020(12)

loop_
_atom_type_symbol
_atom_type_description
_atom_type_scat_dispersion_real
_atom_type_scat_dispersion_imag
_atom_type_scat_source
C C 0.0033 0.0016 'International Tables Vol C Tables 4.2.6.8 and 6.1.1.4'
H H 0.0000 0.0000 'International Tables Vol C Tables 4.2.6.8 and 6.1.1.4'
O O 0.0106 0.0060 'International Tables Vol C Tables 4.2.6.8 and 6.1.1.4'
Cl Cl 0.1484 0.1585 'International Tables Vol C Tables 4.2.6.8 and 6.1.1.4'

loop_
_geom_angle_atom_site_label_1
_geom_angle_atom_site_label_2
_geom_angle_atom_site_label_3
_geom_angle_site_symmetry_1
_geom_angle_site_symmetry_3
_geom_angle
_geom_angle_publ_flag
C11 O3 C12 . . 116.98(16) ?
C6 C1 C2 . . 117.2(2) ?
C6 C1 C7 . . 118.26(18) ?
C2 C1 C7 . . 124.50(19) ?
C3 C2 C1 . . 121.34(19) ?
C3 C2 H2A . . 119.3 ?
C1 C2 H2A . . 119.3 ?
C2 C3 C4 . . 119.4(2) ?
C2 C3 H3 . . 120.3 ?
C4 C3 H3 . . 120.3 ?
C5 C4 C3 . . 121.4(2) ?
C5 C4 Cl1 . . 119.85(17) ?
C3 C4 Cl1 . . 118.72(18) ?
C6 C5 C4 . . 118.5(2) ?
C6 C5 H5 . . 120.8 ?
C4 C5 H5 . . 120.8 ?
C5 C6 C1 . . 122.12(19) ?
C5 C6 H6 . . 118.9 ?
C1 C6 H6 . . 118.9 ?
C8 C7 C1 . . 130.0(2) ?
C8 C7 H7 . . 115.0 ?
C1 C7 H7 . . 115.0 ?
C7 C8 C9 . . 123.8(2) ?
C7 C8 C11 . . 123.3(2) ?
C9 C8 C11 . . 112.85(19) ?
O1 C9 C8 . . 119.1(2) ?
O1 C9 C10 . . 120.6(2) ?
C8 C9 C10 . . 120.3(2) ?
C9 C10 H10A . . 109.5 ?
C9 C10 H10B . . 109.5 ?
H10A C10 H10B . . 109.5 ?
C9 C10 H10C . . 109.5 ?
H10A C10 H10C . . 109.5 ?
H10B C10 H10C . . 109.5 ?
O2 C11 O3 . . 125.2(2) ?
O2 C11 C8 . . 124.1(2) ?
O3 C11 C8 . . 110.72(16) ?
O3 C12 C13 . . 106.71(18) ?
O3 C12 H12A . . 110.4 ?
C13 C12 H12A . . 110.4 ?
O3 C12 H12B . . 110.4 ?
C13 C12 H12B . . 110.4 ?
H12A C12 H12B . . 108.6 ?
C12 C13 H13A . . 109.5 ?
C12 C13 H13B . . 109.5 ?
H13A C13 H13B . . 109.5 ?
C12 C13 H13C . . 109.5 ?
H13A C13 H13C . . 109.5 ?
H13B C13 H13C . . 109.5 ?

loop_
_geom_bond_atom_site_label_1
_geom_bond_atom_site_label_2
_geom_bond_site_symmetry_2
_geom_bond_distance
_geom_bond_publ_flag
Cl1 C4 . 1.745(2) ?
O1 C9 . 1.213(3) ?
O2 C11 . 1.201(2) ?
O3 C11 . 1.325(3) ?
O3 C12 . 1.456(3) ?
C1 C6 . 1.400(3) ?
C1 C2 . 1.401(3) ?
C1 C7 . 1.468(3) ?
C2 C3 . 1.369(3) ?
C2 H2A . 0.9300 ?
C3 C4 . 1.384(3) ?
C3 H3 . 0.9300 ?
C4 C5 . 1.377(3) ?
C5 C6 . 1.376(3) ?
C5 H5 . 0.9300 ?
C6 H6 . 0.9300 ?
C7 C8 . 1.344(3) ?
C7 H7 . 0.9300 ?
C8 C9 . 1.491(3) ?
C8 C11 . 1.501(3) ?
C9 C10 . 1.502(4) ?
C10 H10A . 0.9600 ?
C10 H10B . 0.9600 ?
C10 H10C . 0.9600 ?
C12 C13 . 1.495(4) ?
C12 H12A . 0.9700 ?
C12 H12B . 0.9700 ?
C13 H13A . 0.9600 ?
C13 H13B . 0.9600 ?
C13 H13C . 0.9600 ?

loop_
_geom_torsion_atom_site_label_1
_geom_torsion_atom_site_label_2
_geom_torsion_atom_site_label_3
_geom_torsion_atom_site_label_4
_geom_torsion_site_symmetry_1
_geom_torsion_site_symmetry_2
_geom_torsion_site_symmetry_3
_geom_torsion_site_symmetry_4
_geom_torsion
_geom_torsion_publ_flag
C6 C1 C2 C3 . . . . 1.7(3) ?
C7 C1 C2 C3 . . . . -179.6(2) ?
C1 C2 C3 C4 . . . . -0.2(4) ?
C2 C3 C4 C5 . . . . -1.3(4) ?
C2 C3 C4 Cl1 . . . . 179.48(18) ?
C3 C4 C5 C6 . . . . 1.2(4) ?
Cl1 C4 C5 C6 . . . . -179.59(18) ?
C4 C5 C6 C1 . . . . 0.4(4) ?
C2 C1 C6 C5 . . . . -1.8(3) ?
C7 C1 C6 C5 . . . . 179.4(2) ?
C6 C1 C7 C8 . . . . -169.6(2) ?
C2 C1 C7 C8 . . . . 11.7(4) ?
C1 C7 C8 C9 . . . . -177.0(2) ?
C1 C7 C8 C11 . . . . 1.8(4) ?
C7 C8 C9 O1 . . . . 179.1(2) ?
C11 C8 C9 O1 . . . . 0.2(3) ?
C7 C8 C9 C10 . . . . -2.4(4) ?
C11 C8 C9 C10 . . . . 178.7(2) ?
C12 O3 C11 O2 . . . . 1.0(3) ?
C12 O3 C11 C8 . . . . -178.29(18) ?
C7 C8 C11 O2 . . . . -99.3(3) ?
C9 C8 C11 O2 . . . . 79.6(3) ?
C7 C8 C11 O3 . . . . 80.1(3) ?
C9 C8 C11 O3 . . . . -101.1(2) ?
C11 O3 C12 C13 . . . . -172.43(19) ?

loop_
_cod_related_entry_id
_cod_related_entry_database
_cod_related_entry_code
1 ChemSpider 4534760
